data_2018354
loop_
_publ_author_name
'Mirzaei, M.'
'Lippolis, V.'
'Eshtiagh-Hosseini, H.'
'Mahjoobizadeh, M.'

_publ_section_title
;
 Decaaquabis(\m~3~-4-hydroxypyridine-2,6-dicarboxylato)bis(4-hydroxypyridine-2,6-dicarboxylato)tetramanganese(II)
 3.34-hydrate: a new three-dimensional open metal--organic framework based
 on a tetranuclear Mn^II^ complex of chelidamic acid and undecameric
 stitching water clusters
;
_journal_coeditor_code QS3009
_journal_issue 1
_journal_name_full 'Acta Crystallographica Section C'
_journal_page_first m7
_journal_page_last m11
_journal_paper_doi 10.1107/S0108270111050293
_journal_volume 68
_journal_year 2012
_chemical_formula_iupac '[Mn4 (C8 H3 N O5)4 (H2 O)10], 3.34H2 O'
_chemical_formula_moiety 'C28 H32 Mn4 N4 O30, 3.34(H2 O)'
_chemical_formula_sum 'C28 H38.68 Mn4 N4 O33.34'
_chemical_formula_weight 1184.47
_chemical_name_systematic
;
decaaquabis(\m~3~-4-hydroxypyridine-2,6-dicarboxylato)bis(4-hydroxypyridine-
2,6-dicarboxylato)tetramanganese(II) 3.34-hydrate
;
_space_group_IT_number 2
_symmetry_cell_setting triclinic
_symmetry_space_group_name_Hall '-P 1'
_symmetry_space_group_name_H-M 'P -1'
_atom_sites_solution_hydrogens geom
_atom_sites_solution_primary direct
_atom_sites_solution_secondary difmap
_audit_creation_method SHELXL-97
_cell_angle_alpha 102.3090(10)
_cell_angle_beta 95.0970(10)
_cell_angle_gamma 91.5810(10)
_cell_formula_units_Z 1
_cell_length_a 6.6765(3)
_cell_length_b 10.9615(5)
_cell_length_c 14.1513(7)
_cell_measurement_reflns_used 4750
_cell_measurement_temperature 100(2)
_cell_measurement_theta_max 33.23
_cell_measurement_theta_min 2.65
_cell_volume 1006.69(8)
_computing_cell_refinement 'SAINT-Plus (Bruker, 2001)'
_computing_data_collection 'APEX2 (Bruker, 2005)'
_computing_data_reduction 'SAINT-Plus (Bruker, 2001)'
_computing_molecular_graphics 'SHELXTL (Sheldrick, 2008)'
_computing_publication_material
;
enCIFer (Allen <i>et al.</i>, 2004), PLATON (Spek, 2009) and
publCIF (Westrip, 2010)
;
_computing_structure_refinement 'SHELXTL (Sheldrick, 2008)'
_computing_structure_solution 'SHELXTL (Sheldrick, 2008)'
_diffrn_ambient_temperature 100(2)
_diffrn_measured_fraction_theta_full 0.988
_diffrn_measured_fraction_theta_max 0.988
_diffrn_measurement_device_type 'Bruker APEXII CCD'
_diffrn_measurement_method '\f and \w scans'
_diffrn_radiation_monochromator graphite
_diffrn_radiation_source 'sealed tube'
_diffrn_radiation_type MoK\a
_diffrn_radiation_wavelength 0.71073
_diffrn_reflns_av_R_equivalents 0.0229
_diffrn_reflns_av_sigmaI/netI 0.0327
_diffrn_reflns_limit_h_max 9
_diffrn_reflns_limit_h_min -9
_diffrn_reflns_limit_k_max 14
_diffrn_reflns_limit_k_min -14
_diffrn_reflns_limit_l_max 19
_diffrn_reflns_limit_l_min -19
_diffrn_reflns_number 11968
_diffrn_reflns_theta_full 29.00
_diffrn_reflns_theta_max 29.00
_diffrn_reflns_theta_min 1.90
_diffrn_standards_number 0
_exptl_absorpt_coefficient_mu 1.350
_exptl_absorpt_correction_T_max 0.899
_exptl_absorpt_correction_T_min 0.783
_exptl_absorpt_correction_type multi-scan
_exptl_absorpt_process_details '(SADABS; Sheldrick, 2003)'
_exptl_crystal_colour colourless
_exptl_crystal_density_diffrn 1.954
_exptl_crystal_density_method 'not measured'
_exptl_crystal_description prism
_exptl_crystal_F_000 601.1
_exptl_crystal_size_max 0.17
_exptl_crystal_size_mid 0.13
_exptl_crystal_size_min 0.08
_refine_diff_density_max 1.03
_refine_diff_density_min -0.73
_refine_ls_extinction_method none
_refine_ls_goodness_of_fit_ref 1.02
_refine_ls_hydrogen_treatment constr
_refine_ls_matrix_type full
_refine_ls_number_parameters 317
_refine_ls_number_reflns 5282
_refine_ls_number_restraints 0
_refine_ls_restrained_S_all 1.02
_refine_ls_R_factor_all 0.0460
_refine_ls_R_factor_gt 0.0355
_refine_ls_shift/su_max 0.002
_refine_ls_shift/su_mean 0.000
_refine_ls_structure_factor_coef Fsqd
_refine_ls_weighting_details 'calc w=1/[\s^2^(Fo^2^)+(0.0525P)^2^+0.6533P] where P=(Fo^2^+2Fc^2^)/3'
_refine_ls_weighting_scheme calc
_refine_ls_wR_factor_gt 0.0893
_refine_ls_wR_factor_ref 0.0955
_reflns_number_gt 4390
_reflns_number_total 5282
_reflns_threshold_expression I>2\s(I)
_cod_data_source_file qs3009.cif
_cod_data_source_block I
_cod_database_code 2018354

loop_
_symmetry_equiv_pos_as_xyz
'x, y, z'
'-x, -y, -z'

loop_
_atom_site_type_symbol
_atom_site_label
_atom_site_fract_x
_atom_site_fract_y
_atom_site_fract_z
_atom_site_U_iso_or_equiv
_atom_site_adp_type
_atom_site_calc_flag
_atom_site_refinement_flags
_atom_site_occupancy
_atom_site_symmetry_multiplicity
Mn Mn1 0.75808(4) 0.33058(3) 0.04576(2) 0.00867(8) Uani d . 1 1
Mn Mn2 0.55933(6) 0.45116(3) 0.36541(3) 0.02347(10) Uani d . 1 1
O O1 0.8028(2) 0.39346(13) -0.09680(10) 0.0121(3) Uani d . 1 1
O O2 0.8685(2) 0.33552(14) -0.25170(10) 0.0154(3) Uani d . 1 1
O O3 0.7218(2) 0.15589(13) 0.10414(10) 0.0115(3) Uani d . 1 1
O O4 0.6941(2) -0.05248(13) 0.07109(10) 0.0122(3) Uani d . 1 1
O O5 0.8982(2) -0.14370(14) -0.27966(11) 0.0186(3) Uani d . 1 1
H H5O 0.9323 -0.1249 -0.3254 0.028 Uiso d R 1 1
O O6 0.6879(2) 0.43900(13) 0.20899(10) 0.0143(3) Uani d . 1 1
O O7 0.7149(2) 0.53798(13) 0.08997(10) 0.0121(3) Uani d . 1 1
O O8 0.5035(3) 0.62213(14) 0.50331(12) 0.0243(4) Uani d . 1 1
O O9 0.4441(3) 0.82619(15) 0.54829(12) 0.0290(4) Uani d . 1 1
O O10 0.6426(2) 0.99140(13) 0.26106(11) 0.0147(3) Uani d . 1 1
H H10O 0.6654 0.9816 0.2035 0.022 Uiso d R 1 1
O O1W 1.0719(2) 0.37689(13) 0.10272(10) 0.0124(3) Uani d . 1 1
H H1WA 1.1652 0.3411 0.0857 0.019 Uiso d R 1 1
H H1WB 1.1077 0.4508 0.1030 0.019 Uiso d R 1 1
O O2W 0.4229(2) 0.30131(13) 0.01703(10) 0.0113(3) Uani d . 1 1
H H2WA 0.3964 0.2272 -0.0122 0.017 Uiso d R 1 1
H H2WB 0.3787 0.3382 -0.0216 0.017 Uiso d R 1 1
O O3W 0.8773(4) 0.4327(3) 0.41444(15) 0.0507(6) Uani d . 1 1
H H3WA 0.9296 0.3768 0.4459 0.076 Uiso d R 1 1
H H3WB 0.9769 0.4346 0.3786 0.076 Uiso d R 1 1
O O4W 0.2258(3) 0.44970(16) 0.30972(12) 0.0251(4) Uani d . 1 1
H H4WA 0.1903 0.4032 0.2655 0.038 Uiso d R 1 1
H H4WB 0.1809 0.5118 0.2901 0.038 Uiso d R 1 1
O O5W 0.5303(3) 0.25497(15) 0.28145(12) 0.0251(4) Uani d . 1 1
H H5WA 0.5384 0.1972 0.3087 0.038 Uiso d R 1 1
H H5WB 0.6023 0.2226 0.2374 0.038 Uiso d R 1 1
N N1 0.7962(2) 0.16586(15) -0.07148(12) 0.0094(3) Uani d . 1 1
N N2 0.5918(3) 0.64562(16) 0.33086(12) 0.0127(3) Uani d . 1 1
C C1 0.8360(3) 0.17896(18) -0.15951(14) 0.0100(3) Uani d . 1 1
C C2 0.8704(3) 0.07906(19) -0.23332(14) 0.0122(4) Uani d . 1 1
H H2A 0.9000 0.0916 -0.2951 0.015 Uiso calc R 1 1
C C3 0.8604(3) -0.04129(19) -0.21447(14) 0.0125(4) Uani d . 1 1
C C4 0.8092(3) -0.05534(18) -0.12308(14) 0.0116(4) Uani d . 1 1
H H4A 0.7950 -0.1360 -0.1091 0.014 Uiso calc R 1 1
C C5 0.7801(3) 0.05042(18) -0.05426(14) 0.0095(3) Uani d . 1 1
C C6 0.8365(3) 0.31311(18) -0.17174(14) 0.0108(4) Uani d . 1 1
C C7 0.7283(3) 0.05017(18) 0.04808(14) 0.0092(3) Uani d . 1 1
C C8 0.5523(3) 0.75092(19) 0.39282(14) 0.0138(4) Uani d . 1 1
C C9 0.5659(3) 0.86844(18) 0.37266(14) 0.0132(4) Uani d . 1 1
H H9A 0.5338 0.9402 0.4185 0.016 Uiso calc R 1 1
C C10 0.6283(3) 0.87912(18) 0.28279(14) 0.0116(4) Uani d . 1 1
C C11 0.6739(3) 0.77039(18) 0.21894(14) 0.0108(4) Uani d . 1 1
H H11A 0.7214 0.7743 0.1583 0.013 Uiso calc R 1 1
C C12 0.6493(3) 0.65755(18) 0.24470(14) 0.0109(4) Uani d . 1 1
C C13 0.4941(4) 0.7332(2) 0.48998(16) 0.0200(5) Uani d . 1 1
C C14 0.6870(3) 0.53677(18) 0.17692(14) 0.0105(4) Uani d . 1 1
O O6W 1.0391(3) -0.0944(2) -0.44218(15) 0.0389(5) Uani d . 1 1
H H6WA 1.0177 -0.1748 -0.4675 0.058 Uiso d R 1 1
H H6WB 1.1590 -0.0996 -0.4389 0.058 Uiso d R 1 1
O O7W 0.9808(5) 0.3098(3) -0.4351(2) 0.0358(11) Uani d P 0.669(8) 1
H H7WA 0.9490 0.3021 -0.3716 0.054 Uiso d PR 0.669(8) 1
H H7WB 1.0976 0.3701 -0.4222 0.054 Uiso d PR 0.669(8) 1

loop_
_atom_site_aniso_label
_atom_site_aniso_U_11
_atom_site_aniso_U_22
_atom_site_aniso_U_33
_atom_site_aniso_U_12
_atom_site_aniso_U_13
_atom_site_aniso_U_23
Mn1 0.01178(14) 0.00594(14) 0.00872(14) 0.00037(10) 0.00382(10) 0.00137(10)
Mn2 0.0443(2) 0.01111(17) 0.01816(18) 0.00139(15) 0.01693(15) 0.00457(13)
O1 0.0182(7) 0.0078(6) 0.0113(6) 0.0007(5) 0.0056(5) 0.0023(5)
O2 0.0190(7) 0.0175(7) 0.0114(7) 0.0004(6) 0.0048(5) 0.0059(6)
O3 0.0158(7) 0.0087(6) 0.0105(6) 0.0015(5) 0.0031(5) 0.0022(5)
O4 0.0159(7) 0.0085(6) 0.0131(7) -0.0005(5) 0.0026(5) 0.0042(5)
O5 0.0263(8) 0.0132(7) 0.0149(7) 0.0021(6) 0.0081(6) -0.0027(6)
O6 0.0235(7) 0.0082(6) 0.0124(7) 0.0020(5) 0.0070(6) 0.0024(5)
O7 0.0167(7) 0.0104(7) 0.0096(6) 0.0021(5) 0.0048(5) 0.0017(5)
O8 0.0464(10) 0.0094(7) 0.0204(8) 0.0035(7) 0.0210(7) 0.0032(6)
O9 0.0598(12) 0.0102(7) 0.0211(8) 0.0064(8) 0.0263(8) 0.0024(6)
O10 0.0252(8) 0.0081(6) 0.0118(7) 0.0008(6) 0.0064(6) 0.0024(5)
O1W 0.0141(7) 0.0084(6) 0.0154(7) 0.0009(5) 0.0050(5) 0.0025(5)
O2W 0.0147(7) 0.0087(6) 0.0111(6) 0.0020(5) 0.0024(5) 0.0027(5)
O3W 0.0595(14) 0.0756(17) 0.0199(10) -0.0188(13) 0.0042(9) 0.0198(10)
O4W 0.0315(9) 0.0204(8) 0.0202(8) -0.0042(7) 0.0079(7) -0.0042(7)
O5W 0.0441(10) 0.0149(8) 0.0199(8) -0.0018(7) 0.0159(7) 0.0070(6)
N1 0.0102(7) 0.0092(7) 0.0092(7) 0.0003(6) 0.0027(6) 0.0017(6)
N2 0.0172(8) 0.0108(8) 0.0107(8) 0.0015(6) 0.0066(6) 0.0015(6)
C1 0.0110(8) 0.0098(9) 0.0097(8) 0.0008(7) 0.0026(7) 0.0026(7)
C2 0.0126(9) 0.0134(9) 0.0103(8) 0.0009(7) 0.0042(7) 0.0006(7)
C3 0.0121(9) 0.0116(9) 0.0122(9) 0.0008(7) 0.0019(7) -0.0012(7)
C4 0.0130(9) 0.0090(9) 0.0127(9) 0.0004(7) 0.0019(7) 0.0020(7)
C5 0.0092(8) 0.0103(9) 0.0092(8) 0.0000(7) 0.0020(6) 0.0019(7)
C6 0.0101(8) 0.0110(9) 0.0118(9) -0.0005(7) 0.0016(7) 0.0032(7)
C7 0.0073(8) 0.0094(8) 0.0113(8) 0.0009(6) 0.0011(6) 0.0026(7)
C8 0.0205(10) 0.0102(9) 0.0113(9) 0.0010(7) 0.0073(7) 0.0010(7)
C9 0.0182(10) 0.0090(9) 0.0124(9) 0.0007(7) 0.0063(7) 0.0005(7)
C10 0.0134(9) 0.0093(9) 0.0123(9) 0.0004(7) 0.0032(7) 0.0021(7)
C11 0.0115(9) 0.0113(9) 0.0095(8) -0.0004(7) 0.0025(7) 0.0017(7)
C12 0.0122(9) 0.0104(9) 0.0100(8) 0.0004(7) 0.0035(7) 0.0008(7)
C13 0.0363(13) 0.0093(9) 0.0167(10) 0.0009(9) 0.0155(9) 0.0026(8)
C14 0.0108(8) 0.0097(9) 0.0110(9) 0.0004(7) 0.0034(7) 0.0015(7)
O6W 0.0406(11) 0.0487(13) 0.0328(11) 0.0138(10) 0.0193(9) 0.0133(9)
O7W 0.0378(18) 0.045(2) 0.0219(15) 0.0027(14) 0.0025(12) 0.0017(12)

loop_
_atom_type_symbol
_atom_type_description
_atom_type_scat_dispersion_real
_atom_type_scat_dispersion_imag
_atom_type_scat_source
C C 0.0033 0.0016 'International Tables Vol C Tables 4.2.6.8 and 6.1.1.4'
H H 0.0000 0.0000 'International Tables Vol C Tables 4.2.6.8 and 6.1.1.4'
N N 0.0061 0.0033 'International Tables Vol C Tables 4.2.6.8 and 6.1.1.4'
O O 0.0106 0.0060 'International Tables Vol C Tables 4.2.6.8 and 6.1.1.4'
Mn Mn 0.3368 0.7283 'International Tables Vol C Tables 4.2.6.8 and 6.1.1.4'

loop_
_geom_angle_atom_site_label_1
_geom_angle_atom_site_label_2
_geom_angle_atom_site_label_3
_geom_angle_site_symmetry_1
_geom_angle_site_symmetry_3
_geom_angle
_geom_angle_publ_flag
O1W Mn1 N1 . . 100.00(6) y
O1W Mn1 O2W . . 168.64(5) y
N1 Mn1 O2W . . 90.19(6) y
O1W Mn1 O3 . . 96.96(5) ?
N1 Mn1 O3 . . 71.17(6) ?
O2W Mn1 O3 . . 81.50(5) ?
O1W Mn1 O7 . . 85.66(5) ?
N1 Mn1 O7 . . 148.36(6) ?
O2W Mn1 O7 . . 88.27(5) ?
O3 Mn1 O7 . . 139.50(5) ?
O1W Mn1 O1 . . 92.74(5) ?
N1 Mn1 O1 . . 70.01(5) ?
O2W Mn1 O1 . . 95.47(5) ?
O3 Mn1 O1 . . 141.05(5) y
O7 Mn1 O1 . . 78.68(5) ?
O1W Mn1 O6 . . 83.88(5) ?
N1 Mn1 O6 . . 155.46(6) ?
O2W Mn1 O6 . . 84.77(5) ?
O3 Mn1 O6 . . 84.33(5) ?
O7 Mn1 O6 . . 55.65(5) ?
O1 Mn1 O6 . . 134.32(5) ?
O3W Mn2 O5W . . 92.02(9) y
O3W Mn2 O8 . 2_666 84.42(7) ?
O5W Mn2 O8 . 2_666 87.60(6) ?
O3W Mn2 O4W . . 174.44(8) y
O5W Mn2 O4W . . 82.59(7) y
O8 Mn2 O4W 2_666 . 93.97(7) ?
O3W Mn2 N2 . . 97.87(8) y
O5W Mn2 N2 . . 136.46(6) y
O8 Mn2 N2 2_666 . 135.39(6) y
O4W Mn2 N2 . . 87.02(6) y
O3W Mn2 O6 . . 83.39(6) ?
O5W Mn2 O6 . . 70.39(5) ?
O8 Mn2 O6 2_666 . 154.34(6) y
O4W Mn2 O6 . . 95.99(6) ?
N2 Mn2 O6 . . 68.85(5) ?
O3W Mn2 O8 . . 94.93(8) ?
O5W Mn2 O8 . . 154.34(6) ?
O8 Mn2 O8 2_666 . 68.60(6) y
O4W Mn2 O8 . . 89.41(6) ?
N2 Mn2 O8 . . 66.82(6) ?
O6 Mn2 O8 . . 134.95(5) y
C6 O1 Mn1 . . 119.68(12) ?
C7 O3 Mn1 . . 119.63(12) ?
C3 O5 H5O . . 109.8 ?
C14 O6 Mn2 . . 116.63(12) ?
C14 O6 Mn1 . . 86.48(11) ?
Mn2 O6 Mn1 . . 154.03(7) y
C14 O7 Mn1 . . 95.07(12) ?
C13 O8 Mn2 . 2_666 129.09(14) ?
C13 O8 Mn2 . . 119.11(13) ?
Mn2 O8 Mn2 2_666 . 111.40(6) y
C10 O10 H10O . . 108.3 ?
Mn1 O1W H1WA . . 127.1 ?
Mn1 O1W H1WB . . 112.8 ?
H1WA O1W H1WB . . 101.9 ?
Mn1 O2W H2WA . . 108.3 ?
Mn1 O2W H2WB . . 111.7 ?
H2WA O2W H2WB . . 101.7 ?
Mn2 O3W H3WA . . 128.2 ?
Mn2 O3W H3WB . . 124.4 ?
H3WA O3W H3WB . . 95.5 ?
Mn2 O4W H4WA . . 117.2 ?
Mn2 O4W H4WB . . 119.6 ?
H4WA O4W H4WB . . 96.0 ?
Mn2 O5W H5WA . . 120.9 ?
Mn2 O5W H5WB . . 126.0 ?
H5WA O5W H5WB . . 94.1 ?
C1 N1 C5 . . 118.94(17) ?
C1 N1 Mn1 . . 121.15(13) ?
C5 N1 Mn1 . . 119.91(13) ?
C8 N2 C12 . . 116.90(17) ?
C8 N2 Mn2 . . 123.02(13) ?
C12 N2 Mn2 . . 120.07(13) ?
N1 C1 C2 . . 122.99(18) ?
N1 C1 C6 . . 113.85(16) ?
C2 C1 C6 . . 123.16(17) ?
C1 C2 C3 . . 118.13(18) ?
C1 C2 H2A . . 120.9 ?
C3 C2 H2A . . 120.9 ?
O5 C3 C2 . . 122.88(18) ?
O5 C3 C4 . . 118.39(18) ?
C2 C3 C4 . . 118.74(18) ?
C5 C4 C3 . . 118.46(18) ?
C5 C4 H4A . . 120.8 ?
C3 C4 H4A . . 120.8 ?
N1 C5 C4 . . 122.63(18) ?
N1 C5 C7 . . 112.91(16) ?
C4 C5 C7 . . 124.46(17) ?
O2 C6 O1 . . 125.79(18) ?
O2 C6 C1 . . 119.09(17) ?
O1 C6 C1 . . 115.13(16) ?
O4 C7 O3 . . 124.70(18) ?
O4 C7 C5 . . 119.14(17) ?
O3 C7 C5 . . 116.15(16) ?
N2 C8 C9 . . 124.02(18) ?
N2 C8 C13 . . 114.96(18) ?
C9 C8 C13 . . 121.01(18) ?
C8 C9 C10 . . 118.23(18) ?
C8 C9 H9A . . 120.9 ?
C10 C9 H9A . . 120.9 ?
O10 C10 C11 . . 122.30(17) ?
O10 C10 C9 . . 119.67(17) ?
C11 C10 C9 . . 118.04(18) ?
C12 C11 C10 . . 119.18(18) ?
C12 C11 H11A . . 120.4 ?
C10 C11 H11A . . 120.4 ?
N2 C12 C11 . . 123.57(18) ?
N2 C12 C14 . . 114.91(17) ?
C11 C12 C14 . . 121.52(17) ?
O9 C13 O8 . . 126.7(2) ?
O9 C13 C8 . . 117.97(19) ?
O8 C13 C8 . . 115.30(18) ?
O6 C14 O7 . . 122.80(18) ?
O6 C14 C12 . . 118.38(17) ?
O7 C14 C12 . . 118.83(17) ?
H6WA O6W H6WB . . 92.6 ?
H7WA O7W H7WB . . 104.2 ?

loop_
_geom_bond_atom_site_label_1
_geom_bond_atom_site_label_2
_geom_bond_site_symmetry_2
_geom_bond_distance
_geom_bond_publ_flag
Mn1 O1W . 2.1825(14) y
Mn1 N1 . 2.2138(16) y
Mn1 O2W . 2.2403(14) y
Mn1 O3 . 2.2566(14) y
Mn1 O7 . 2.2594(14) y
Mn1 O1 . 2.3070(14) y
Mn1 O6 . 2.4538(14) y
Mn2 O3W . 2.203(3) y
Mn2 O5W . 2.2183(17) y
Mn2 O8 2_666 2.2426(16) y
Mn2 O4W . 2.2938(18) y
Mn2 N2 . 2.2950(17) y
Mn2 O6 . 2.4232(15) y
Mn2 O8 . 2.4633(16) y
O1 C6 . 1.267(2) ?
O2 C6 . 1.243(2) ?
O3 C7 . 1.261(2) ?
O4 C7 . 1.257(2) ?
O5 C3 . 1.338(2) ?
O5 H5O . 0.7711 ?
O6 C14 . 1.250(2) ?
O7 C14 . 1.264(2) ?
O8 C13 . 1.273(3) ?
O8 Mn2 2_666 2.2426(16) ?
O9 C13 . 1.241(3) ?
O10 C10 . 1.334(2) ?
O10 H10O . 0.8270 ?
O1W H1WA . 0.7749 ?
O1W H1WB . 0.8379 ?
O2W H2WA . 0.8351 ?
O2W H2WB . 0.7885 ?
O3W H3WA . 0.8920 ?
O3W H3WB . 0.8736 ?
O4W H4WA . 0.7333 ?
O4W H4WB . 0.8409 ?
O5W H5WA . 0.8091 ?
O5W H5WB . 0.8449 ?
N1 C1 . 1.333(2) ?
N1 C5 . 1.342(2) ?
N2 C8 . 1.341(3) ?
N2 C12 . 1.341(2) ?
C1 C2 . 1.383(3) ?
C1 C6 . 1.517(3) ?
C2 C3 . 1.401(3) ?
C2 H2A . 0.9500 ?
C3 C4 . 1.405(3) ?
C4 C5 . 1.377(3) ?
C4 H4A . 0.9500 ?
C5 C7 . 1.519(3) ?
C8 C9 . 1.380(3) ?
C8 C13 . 1.511(3) ?
C9 C10 . 1.400(3) ?
C9 H9A . 0.9500 ?
C10 C11 . 1.393(3) ?
C11 C12 . 1.372(3) ?
C11 H11A . 0.9500 ?
C12 C14 . 1.502(3) ?
O6W H6WA . 0.8800 ?
O6W H6WB . 0.8019 ?
O7W H7WA . 0.9618 ?
O7W H7WB . 0.9870 ?

loop_
_geom_hbond_atom_site_label_D
_geom_hbond_atom_site_label_H
_geom_hbond_atom_site_label_A
_geom_hbond_site_symmetry_A
_geom_hbond_distance_DH
_geom_hbond_distance_HA
_geom_hbond_distance_DA
_geom_hbond_angle_DHA
_geom_hbond_publ_flag
O1W H1WA O2W 1_655 0.77 2.06 2.799(2) 159 y
O1W H1WB O1 2_765 0.84 1.82 2.651(2) 176 y
O2W H2WA O4 2_655 0.83 1.97 2.804(2) 173 y
O2W H2WB O7 2_665 0.79 1.98 2.687(2) 166 y
O3W H3WA O7W 1_556 0.89 1.95 2.800(4) 152 y
O5 H5O O6W . 0.77 1.95 2.712(3) 173 y
O3W H3WB O4W 1_655 0.87 2.02 2.890(3) 173 y
O4W H4WA O1W 1_455 0.73 2.32 2.949(2) 144 y
O4W H4WB O2 2_665 0.84 1.90 2.725(3) 169 y
O5W H5WA O10 1_545 0.81 2.36 2.966(3) 133 y
O5W H5WA O9 2_666 0.81 2.09 2.734(3) 137 y
O5W H5WB O3 . 0.85 2.11 2.932(2) 165 y
O10 H10O O4 1_565 0.83 1.86 2.683(2) 174 y
O6W H6WA O7W 2_754 0.88 1.80 2.608(4) 153 y
O6W H6WB O9 1_644 0.80 2.10 2.869(3) 161 y
O7W H7WA O2 . 0.96 1.79 2.725(3) 163 y
O7W H7WB O3W 2_765 0.99 2.14 2.899(5) 132 y
O7W H7WB N2 2_765 0.99 2.37 3.070(4) 127 y
